data_7134968
loop_
_publ_author_name
'Szathm&#xe1;ri, Bal&#xe1;zs'
'Holczbauer, Tam&#xe1;s'
'Balterer, Bence'
'Domj&#xe1;n, Attila'
'Volk, Bal&#xe1;zs'
'Kov&#xe1;cs, Ilona'
'Kelemen, Zsolt'

_publ_section_title
;
 Synthesis and characterization of the first neutral hexacoordinated
 silole complexes.
;
_journal_issue 82
_journal_name_full 'Chemical communications (Cambridge, England)'
_journal_page_first 16042
_journal_page_last 16045
_journal_paper_doi 10.1039/d5cc04234h
_journal_volume 61
_journal_year 2025
_chemical_formula_moiety 'C58 H42 O4 Si, C4 H8 O, C2 H4 O0.25'
_chemical_formula_sum 'C64 H54 O5.25 Si'
_chemical_formula_weight 935.16
_space_group_crystal_system monoclinic
_space_group_IT_number 15
_space_group_name_Hall '-C 2yc'
_space_group_name_H-M_alt 'C 1 2/c 1'
_atom_sites_solution_hydrogens geom
_atom_sites_solution_primary dual
_audit_creation_date 2025-06-04
_audit_creation_method
;
Olex2 1.5
(compiled 2025.05.31 svn.r86d253d1 for OlexSys, GUI svn.r7254)
;
_audit_update_record
;
2025-07-15 deposited with the CCDC.	2025-09-09 downloaded from the CCDC.
;
_cell_angle_alpha 90
_cell_angle_beta 117.338(2)
_cell_angle_gamma 90
_cell_formula_units_Z 8
_cell_length_a 29.7640(3)
_cell_length_b 14.74850(10)
_cell_length_c 25.3341(3)
_cell_measurement_reflns_used 40565
_cell_measurement_temperature 100.00(10)
_cell_measurement_theta_max 75.4840
_cell_measurement_theta_min 3.0450
_cell_volume 9878.9(2)
_computing_cell_refinement 'CrysAlisPro 1.171.42.58a (Rigaku OD, 2022)'
_computing_data_collection 'CrysAlisPro 1.171.42.58a (Rigaku OD, 2022)'
_computing_data_reduction 'CrysAlisPro 1.171.42.58a (Rigaku OD, 2022)'
_computing_molecular_graphics 'Olex2 1.5 (Dolomanov et al., 2009)'
_computing_publication_material 'Olex2 1.5 (Dolomanov et al., 2009)'
_computing_structure_refinement 'SHELXL 2018/3 (Sheldrick, 2015)'
_computing_structure_solution 'ShelXT (Sheldrick, 2015)'
_diffrn_ambient_environment N~2~
_diffrn_ambient_temperature 100.00(10)
_diffrn_detector 'Hybrid Pixel Array Detector'
_diffrn_detector_area_resol_mean 10.0000
_diffrn_detector_type HyPix
_diffrn_measured_fraction_theta_full 0.998
_diffrn_measured_fraction_theta_max 0.997
_diffrn_measurement_details
;
List of Runs (angles in degrees, time in seconds):

  # Type    Start    End  Width  t~exp~   \w     \q     \k     \f   Frames
#--------------------------------------------------------------------------
  1  \w    -68.00 -26.00   0.50    0.26    --  -99.00  61.00  30.00   84
  2  \w    -51.00  25.00   0.50    0.07    --  -47.20  48.00  16.00  152
  3  \w    -68.00 -26.00   0.50    0.26    --  -99.00  61.00-150.00   84
  4  \w    -23.00  28.00   0.50    0.07    --  -47.20  19.00-180.00  102
  5  \w     25.00 120.00   0.50    0.07    --   47.20  77.00-150.00  190
  6  \w     34.00 120.00   0.50    0.07    --   47.20  48.00  16.00  172
  7  \w     25.00 120.00   0.50    0.07    --   47.20  77.00 -90.00  190
  8  \w     25.00 120.00   0.50    0.07    --   47.20  77.00  30.00  190
  9  \w     25.00 120.00   0.50    0.07    --   47.20  77.00  90.00  190
 10  \w     25.00 120.00   0.50    0.07    --   47.20  77.00 150.00  190
 11  \w     91.00 178.00   0.50    0.26    --  105.24  48.00  16.00  174
 12  \w     93.00 177.00   0.50    0.26    --  105.24  45.00 -60.00  168
 13  \w     93.00 178.00   0.50    0.26    --  105.24  30.00  90.00  170
 14  \w     93.00 178.00   0.50    0.26    --  105.24  30.00 150.00  170
 15  \w     33.00 105.00   0.50    0.26    --  105.24 -95.00   0.00  144
 16  \w     33.00 105.00   0.50    0.26    --  105.24 -95.00-150.00  144
 17  \w     19.00  95.00   0.50    0.07    --   47.20-125.00  60.00  152
 18  \w     33.00  99.00   0.50    0.26    --  105.24-125.00 120.00  132
 19  \w     33.00 105.00   0.50    0.26    --  105.24 -95.00 150.00  144
 20  \w     33.00  75.00   0.50    0.26    --  105.24 -61.00 120.00   84
 21  \w     33.00  75.00   0.50    0.26    --  105.24 -61.00 150.00   84
 22  \w     33.00  75.00   0.50    0.26    --  105.24 -61.00  60.00   84
 23  \w     33.00  75.00   0.50    0.26    --  105.24 -61.00  90.00   84
 24  \w     33.00  75.00   0.50    0.26    --  105.24 -61.00   0.00   84
 25  \w    -24.00  58.00   0.50    0.07    --   47.20 -48.00-131.00  164
 26  \w     33.00  75.00   0.50    0.26    --  105.24 -61.00 -90.00   84
 27  \w     33.00  75.00   0.50    0.26    --  105.24 -61.00-150.00   84
 28  \w     33.00  75.00   0.50    0.26    --  105.24 -61.00-120.00   84
 29  \w   -120.00 -74.00   0.50    0.07    --  -47.20-125.00 -60.00   92
 30  \w   -172.00 -82.00   0.50    0.26    --  -99.00 -61.00 -30.00  180
 31  \w   -120.00 -33.00   0.50    0.07    --  -47.20 -48.00-131.00  174
 32  \w   -172.00 -82.00   0.50    0.26    --  -99.00 -61.00-180.00  180
 33  \w   -171.00 -85.00   0.50    0.26    --  -99.00 -48.00-131.00  172
 34  \w   -171.00 -86.00   0.50    0.26    --  -99.00 -45.00 -90.00  170
;
_diffrn_measurement_device 'four-circle diffractometer'
_diffrn_measurement_device_type 'XtaLAB Synergy R, HyPix'
_diffrn_measurement_method '\w scans'
_diffrn_orient_matrix_type 'CrysAlisPro convention (1999,Acta A55,543-557)'
_diffrn_orient_matrix_UB_11 -0.0506580000
_diffrn_orient_matrix_UB_12 0.0333322000
_diffrn_orient_matrix_UB_13 -0.0503149000
_diffrn_orient_matrix_UB_21 0.0108692000
_diffrn_orient_matrix_UB_22 -0.0518361000
_diffrn_orient_matrix_UB_23 -0.0457198000
_diffrn_orient_matrix_UB_31 -0.0266585000
_diffrn_orient_matrix_UB_32 -0.0843378000
_diffrn_orient_matrix_UB_33 0.0081721000
_diffrn_radiation_monochromator mirror
_diffrn_radiation_probe x-ray
_diffrn_radiation_type 'Cu K\a'
_diffrn_radiation_wavelength 1.54184
_diffrn_reflns_av_R_equivalents 0.0474
_diffrn_reflns_av_unetI/netI 0.0202
_diffrn_reflns_Laue_measured_fraction_full 0.998
_diffrn_reflns_Laue_measured_fraction_max 0.997
_diffrn_reflns_limit_h_max 35
_diffrn_reflns_limit_h_min -35
_diffrn_reflns_limit_k_max 16
_diffrn_reflns_limit_k_min -17
_diffrn_reflns_limit_l_max 30
_diffrn_reflns_limit_l_min -30
_diffrn_reflns_number 74073
_diffrn_reflns_point_group_measured_fraction_full 0.998
_diffrn_reflns_point_group_measured_fraction_max 0.997
_diffrn_reflns_theta_full 67.684
_diffrn_reflns_theta_max 68.251
_diffrn_reflns_theta_min 3.343
_diffrn_source 'Rotating-anode X-ray tube'
_diffrn_source_type 'PhotonJet R (Cu) X-ray Source'
_exptl_absorpt_coefficient_mu 0.839
_exptl_absorpt_correction_T_max 1.00000
_exptl_absorpt_correction_T_min 0.57607
_exptl_absorpt_correction_type multi-scan
_exptl_absorpt_process_details
;
CrysAlisPro 1.171.42.58a (Rigaku Oxford Diffraction, 2022)
Empirical absorption correction using spherical harmonics,
implemented in SCALE3 ABSPACK scaling algorithm.
;
_exptl_crystal_colour red
_exptl_crystal_colour_primary red
_exptl_crystal_density_diffrn 1.258
_exptl_crystal_description plate
_exptl_crystal_F_000 3952
_exptl_crystal_size_max 0.398
_exptl_crystal_size_mid 0.294
_exptl_crystal_size_min 0.246
_refine_diff_density_max 0.754
_refine_diff_density_min -0.434
_refine_diff_density_rms 0.049
_refine_ls_extinction_method none
_refine_ls_goodness_of_fit_ref 1.017
_refine_ls_hydrogen_treatment constr
_refine_ls_matrix_type full
_refine_ls_number_parameters 636
_refine_ls_number_reflns 9009
_refine_ls_number_restraints 0
_refine_ls_restrained_S_all 1.017
_refine_ls_R_factor_all 0.0571
_refine_ls_R_factor_gt 0.0529
_refine_ls_shift/su_max 0.003
_refine_ls_shift/su_mean 0.000
_refine_ls_structure_factor_coef Fsqd
_refine_ls_weighting_details 'w=1/[\s^2^(Fo^2^)+(0.0770P)^2^+14.2237P] where P=(Fo^2^+2Fc^2^)/3'
_refine_ls_weighting_scheme calc
_refine_ls_wR_factor_gt 0.1419
_refine_ls_wR_factor_ref 0.1456
_reflns_Friedel_coverage 0.000
_reflns_number_gt 8185
_reflns_number_total 9009
_reflns_threshold_expression 'I > 2\s(I)'
_cod_data_source_file d5cc04234h3.cif
_cod_data_source_block sb223kr1_auto
_cod_depositor_comments 'Adding full bibliography for 7134962--7134969.cif.'
_cod_database_code 7134968
_shelx_shelxl_version_number 2018/3
_chemical_oxdiff_formula C58H42O4Si1
_shelx_space_group_comment
;
The symmetry employed for this shelxl refinement is uniquely defined
by the following loop, which should always be used as a source of
symmetry information in preference to the above space-group names.
They are only intended as comments.
;
_shelx_estimated_absorpt_t_max 0.820
_shelx_estimated_absorpt_t_min 0.731
_reflns_odcompleteness_completeness 99.99
_reflns_odcompleteness_iscentric 1
_reflns_odcompleteness_theta 66.97
_olex2_refinement_description
;
1. Fixed Uiso
 At 1.2 times of:
  All C(H) groups, All C(H,H) groups
2. Others
 Fixed Sof: O69(0.25)
3.a Secondary CH2 refined with riding coordinates:
 C70(H70A,H70B), C71(H71A,H71B), C65(H65A,H65B), C66(H66A,H66B), C67(H67A,
 H67B), C68(H68A,H68B)
3.b Aromatic/amide H refined with riding coordinates:
 C9(H9), C4(H4), C27(H27), C57(H57), C17(H17), C26(H26), C21(H21), C51(H51),
 C53(H53), C25(H25), C41(H41), C23(H23), C33(H33), C45(H45), C19(H19), C44(H44),
  C24(H24), C56(H56), C20(H20), C50(H50), C63(H63), C43(H43), C54(H54),
 C18(H18), C55(H55), C47(H47), C49(H49), C32(H32), C31(H31), C59(H59), C42(H42),
  C35(H35), C29(H29), C37(H37), C48(H48), C39(H39), C62(H62), C30(H30),
 C61(H61), C38(H38), C60(H60), C36(H36)
;
_olex2_submission_special_instructions 'No special instructions were received'
_oxdiff_exptl_absorpt_empirical_details
;
Empirical correction (ABSPACK) includes:
- Absorption correction using spherical harmonics
- Frame scaling
;
_oxdiff_exptl_absorpt_empirical_full_max 1.835
_oxdiff_exptl_absorpt_empirical_full_min 0.649

loop_
_space_group_symop_operation_xyz
'x, y, z'
'-x, y, -z+1/2'
'x+1/2, y+1/2, z'
'-x+1/2, y+1/2, -z+1/2'
'-x, -y, -z'
'x, -y, z-1/2'
'-x+1/2, -y+1/2, -z'
'x+1/2, -y+1/2, z-1/2'

loop_
_atom_site_label
_atom_site_type_symbol
_atom_site_fract_x
_atom_site_fract_y
_atom_site_fract_z
_atom_site_U_iso_or_equiv
_atom_site_adp_type
_atom_site_occupancy
_atom_site_site_symmetry_order
_atom_site_calc_flag
_atom_site_refinement_flags_posn
_atom_site_refinement_flags_adp
_atom_site_refinement_flags_occupancy
_atom_site_disorder_assembly
_atom_site_disorder_group
Si1 Si 0.61837(2) 0.29021(3) 0.61206(2) 0.02596(13) Uani 1 1 d . . . . .
O11 O 0.55472(5) 0.29508(8) 0.60524(6) 0.0288(3) Uani 1 1 d . . . . .
O2 O 0.68336(5) 0.29830(8) 0.62240(6) 0.0288(3) Uani 1 1 d . . . . .
O6 O 0.63738(5) 0.35832(8) 0.67968(5) 0.0284(3) Uani 1 1 d . . . . .
O7 O 0.60719(5) 0.39905(8) 0.57272(6) 0.0291(3) Uani 1 1 d . . . . .
O64 O 0.75118(8) 0.10404(13) 0.99443(8) 0.0680(5) Uani 1 1 d . . . . .
C16 C 0.65262(7) 0.16815(11) 0.71997(8) 0.0280(4) Uani 1 1 d . . . . .
C10 C 0.52973(7) 0.36738(12) 0.60444(8) 0.0286(4) Uani 1 1 d . . . . .
C22 C 0.58128(7) 0.25715(12) 0.47993(8) 0.0286(4) Uani 1 1 d . . . . .
C52 C 0.76174(7) 0.35588(12) 0.63869(9) 0.0317(4) Uani 1 1 d . . . . .
C8 C 0.57896(7) 0.46531(12) 0.57359(8) 0.0293(4) Uani 1 1 d . . . . .
C15 C 0.59930(7) 0.22028(12) 0.54057(8) 0.0277(4) Uani 1 1 d . . . . .
C14 C 0.60449(6) 0.13111(12) 0.55338(8) 0.0275(4) Uani 1 1 d . . . . .
C5 C 0.67025(7) 0.42334(12) 0.69800(8) 0.0296(4) Uani 1 1 d . . . . .
C9 C 0.54084(7) 0.45265(12) 0.58987(8) 0.0310(4) Uani 1 1 d . . . . .
H9 H 0.521787 0.503531 0.591127 0.037 Uiso 1 1 calc R U . . .
C46 C 0.48927(7) 0.35349(12) 0.62198(8) 0.0299(4) Uani 1 1 d . . . . .
C4 C 0.71020(7) 0.42746(12) 0.68410(8) 0.0322(4) Uani 1 1 d . . . . .
H4 H 0.733566 0.476266 0.698773 0.039 Uiso 1 1 calc R U . . .
C13 C 0.62254(6) 0.10724(12) 0.61776(8) 0.0274(4) Uani 1 1 d . . . . .
C34 C 0.59695(7) 0.05741(12) 0.50981(8) 0.0311(4) Uani 1 1 d . . . . .
C3 C 0.71657(7) 0.36091(12) 0.64887(8) 0.0291(4) Uani 1 1 d . . . . .
C12 C 0.63186(6) 0.17807(12) 0.65499(8) 0.0273(4) Uani 1 1 d . . . . .
C28 C 0.63340(7) 0.01092(12) 0.63735(8) 0.0290(4) Uani 1 1 d . . . . .
C27 C 0.61028(7) 0.32022(13) 0.46746(9) 0.0328(4) Uani 1 1 d . . . . .
H27 H 0.642305 0.338024 0.498216 0.039 Uiso 1 1 calc R U . . .
C57 C 0.76057(7) 0.29827(14) 0.59421(9) 0.0358(4) Uani 1 1 d . . . . .
H57 H 0.730730 0.264954 0.570334 0.043 Uiso 1 1 calc R U . . .
C58 C 0.66069(8) 0.49345(13) 0.73365(8) 0.0354(4) Uani 1 1 d . . . . .
C40 C 0.59143(7) 0.55477(13) 0.55750(8) 0.0323(4) Uani 1 1 d . . . . .
C17 C 0.70267(8) 0.19218(13) 0.75771(9) 0.0365(4) Uani 1 1 d . . . . .
H17 H 0.723183 0.215482 0.741130 0.044 Uiso 1 1 calc R U . . .
C26 C 0.59332(8) 0.35716(14) 0.41137(9) 0.0386(5) Uani 1 1 d . . . . .
H26 H 0.614145 0.398604 0.403844 0.046 Uiso 1 1 calc R U . . .
C21 C 0.62352(8) 0.13661(14) 0.74640(9) 0.0366(4) Uani 1 1 d . . . . .
H21 H 0.589269 0.119955 0.722056 0.044 Uiso 1 1 calc R U . . .
C51 C 0.49224(8) 0.28046(14) 0.65792(10) 0.0390(5) Uani 1 1 d . . . . .
H51 H 0.519613 0.239031 0.669812 0.047 Uiso 1 1 calc R U . . .
C53 C 0.80611(8) 0.40390(14) 0.67382(10) 0.0395(5) Uani 1 1 d . . . . .
H53 H 0.807424 0.443514 0.704073 0.047 Uiso 1 1 calc R U . . .
C25 C 0.54644(8) 0.33433(15) 0.36626(9) 0.0410(5) Uani 1 1 d . . . . .
H25 H 0.534491 0.360718 0.327959 0.049 Uiso 1 1 calc R U . . .
C41 C 0.55958(8) 0.62977(14) 0.54676(10) 0.0400(5) Uani 1 1 d . . . . .
H41 H 0.528631 0.623555 0.548766 0.048 Uiso 1 1 calc R U . . .
C23 C 0.53442(7) 0.23366(14) 0.43340(9) 0.0352(4) Uani 1 1 d . . . . .
H23 H 0.513992 0.190230 0.440047 0.042 Uiso 1 1 calc R U . . .
C33 C 0.67990(8) -0.02671(14) 0.65044(10) 0.0413(5) Uani 1 1 d . . . . .
H33 H 0.704668 0.009357 0.646575 0.050 Uiso 1 1 calc R U . . .
C45 C 0.63654(8) 0.56554(14) 0.55429(9) 0.0379(4) Uani 1 1 d . . . . .
H45 H 0.658329 0.514966 0.561338 0.045 Uiso 1 1 calc R U . . .
C19 C 0.69359(9) 0.15162(14) 0.84406(9) 0.0445(5) Uani 1 1 d . . . . .
H19 H 0.707482 0.145744 0.885965 0.053 Uiso 1 1 calc R U . . .
C44 C 0.65014(8) 0.64917(15) 0.54094(10) 0.0439(5) Uani 1 1 d . . . . .
H44 H 0.681051 0.655815 0.538903 0.053 Uiso 1 1 calc R U . . .
C24 C 0.51712(8) 0.27246(15) 0.37766(9) 0.0417(5) Uani 1 1 d . . . . .
H24 H 0.484732 0.256353 0.346934 0.050 Uiso 1 1 calc R U . . .
C56 C 0.80260(8) 0.28955(15) 0.58480(10) 0.0439(5) Uani 1 1 d . . . . .
H56 H 0.801355 0.251144 0.554044 0.053 Uiso 1 1 calc R U . . .
C20 C 0.64382(9) 0.12919(15) 0.80766(10) 0.0442(5) Uani 1 1 d . . . . .
H20 H 0.623174 0.108406 0.824724 0.053 Uiso 1 1 calc R U . . .
C50 C 0.45578(8) 0.26728(15) 0.67664(10) 0.0428(5) Uani 1 1 d . . . . .
H50 H 0.458544 0.217463 0.701730 0.051 Uiso 1 1 calc R U . . .
C63 C 0.61888(9) 0.48385(16) 0.74387(10) 0.0439(5) Uani 1 1 d . . . . .
H63 H 0.598945 0.430355 0.731265 0.053 Uiso 1 1 calc R U . . .
C43 C 0.61831(9) 0.72301(14) 0.53059(11) 0.0470(5) Uani 1 1 d . . . . .
H43 H 0.627531 0.780517 0.521694 0.056 Uiso 1 1 calc R U . . .
C54 C 0.84799(8) 0.39351(16) 0.66437(12) 0.0489(6) Uani 1 1 d . . . . .
H54 H 0.878160 0.425766 0.688541 0.059 Uiso 1 1 calc R U . . .
C18 C 0.72299(9) 0.18282(15) 0.81857(10) 0.0440(5) Uani 1 1 d . . . . .
H18 H 0.757447 0.197927 0.843146 0.053 Uiso 1 1 calc R U . . .
C55 C 0.84657(8) 0.33674(16) 0.62016(12) 0.0486(5) Uani 1 1 d . . . . .
H55 H 0.875591 0.330121 0.614053 0.058 Uiso 1 1 calc R U . . .
C47 C 0.44899(9) 0.41303(16) 0.60519(12) 0.0483(6) Uani 1 1 d . . . . .
H47 H 0.446457 0.463950 0.581004 0.058 Uiso 1 1 calc R U . . .
C49 C 0.41560(8) 0.32583(15) 0.65915(11) 0.0446(5) Uani 1 1 d . . . . .
H49 H 0.390232 0.316373 0.671438 0.054 Uiso 1 1 calc R U . . .
C32 C 0.69115(9) -0.11592(15) 0.66909(11) 0.0492(6) Uani 1 1 d . . . . .
H32 H 0.723483 -0.140064 0.678189 0.059 Uiso 1 1 calc R U . . .
C31 C 0.65603(10) -0.16917(14) 0.67444(11) 0.0504(6) Uani 1 1 d . . . . .
H31 H 0.663497 -0.230653 0.686473 0.061 Uiso 1 1 calc R U . . .
C59 C 0.68992(11) 0.57114(16) 0.75373(11) 0.0546(6) Uani 1 1 d . . . . .
H59 H 0.719047 0.578398 0.747899 0.066 Uiso 1 1 calc R U . . .
O69 O 0.500000 0.1278(2) 0.250000 0.0321(8) Uani 0.5 2 d S T P . .
C42 C 0.57319(9) 0.71307(14) 0.53319(11) 0.0481(5) Uani 1 1 d . . . . .
H42 H 0.551363 0.763714 0.525628 0.058 Uiso 1 1 calc R U . . .
C35 C 0.62898(10) 0.04867(17) 0.48486(11) 0.0524(6) Uani 1 1 d . . . . .
H35 H 0.655604 0.091199 0.494644 0.063 Uiso 1 1 calc R U . . .
C29 C 0.59864(9) -0.04361(16) 0.64401(13) 0.0559(7) Uani 1 1 d . . . . .
H29 H 0.566525 -0.019547 0.635974 0.067 Uiso 1 1 calc R U . . .
C37 C 0.58443(12) -0.08166(16) 0.42934(11) 0.0609(7) Uani 1 1 d . . . . .
H37 H 0.580185 -0.128711 0.401822 0.073 Uiso 1 1 calc R U . . .
C48 C 0.41263(10) 0.39835(17) 0.62357(14) 0.0605(7) Uani 1 1 d . . . . .
H48 H 0.384955 0.439147 0.611431 0.073 Uiso 1 1 calc R U . . .
C39 C 0.55912(10) -0.00670(18) 0.49511(13) 0.0600(7) Uani 1 1 d . . . . .
H39 H 0.537914 -0.004947 0.513918 0.072 Uiso 1 1 calc R U . . .
C62 C 0.60608(11) 0.55166(19) 0.77228(12) 0.0595(7) Uani 1 1 d . . . . .
H62 H 0.577277 0.544805 0.778795 0.071 Uiso 1 1 calc R U . . .
C70 C 0.51247(14) -0.02576(17) 0.27996(12) 0.0745(9) Uani 1 1 d . . . . .
H70A H 0.548864 -0.038145 0.293933 0.089 Uiso 1 1 calc R U . . .
H70B H 0.498573 -0.072935 0.296187 0.089 Uiso 1 1 calc R U . . .
C30 C 0.60998(11) -0.13325(17) 0.66232(15) 0.0679(8) Uani 1 1 d . . . . .
H30 H 0.585507 -0.169832 0.666441 0.081 Uiso 1 1 calc R U . . .
C61 C 0.63498(14) 0.62889(18) 0.79108(13) 0.0694(8) Uani 1 1 d . . . . .
H61 H 0.625929 0.675711 0.810153 0.083 Uiso 1 1 calc R U . . .
C38 C 0.55171(12) -0.07347(19) 0.45334(13) 0.0690(8) Uani 1 1 d . . . . .
H38 H 0.523811 -0.113717 0.441325 0.083 Uiso 1 1 calc R U . . .
C60 C 0.67666(14) 0.63828(17) 0.78233(13) 0.0726(9) Uani 1 1 d . . . . .
H60 H 0.696828 0.691382 0.795974 0.087 Uiso 1 1 calc R U . . .
C36 C 0.62322(14) -0.0211(2) 0.44559(14) 0.0729(8) Uani 1 1 d . . . . .
H36 H 0.646523 -0.026889 0.429825 0.087 Uiso 1 1 calc R U . . .
C71 C 0.50544(13) 0.0646(2) 0.29934(14) 0.0708(8) Uani 1 1 d . . . . .
H71A H 0.535021 0.081674 0.337099 0.085 Uiso 1 1 calc R U . . .
H71B H 0.474744 0.066193 0.305134 0.085 Uiso 1 1 calc R U . . .
C65 C 0.76692(14) 0.01183(19) 1.00700(17) 0.0784(10) Uani 1 1 d . . . . .
H65A H 0.799438 0.002578 1.005926 0.094 Uiso 1 1 calc R U . . .
H65B H 0.741259 -0.028961 0.977480 0.094 Uiso 1 1 calc R U . . .
C66 C 0.77290(12) -0.0074(2) 1.06917(17) 0.0835(10) Uani 1 1 d . . . . .
H66A H 0.745426 -0.047102 1.067363 0.100 Uiso 1 1 calc R U . . .
H66B H 0.805883 -0.036372 1.094491 0.100 Uiso 1 1 calc R U . . .
C67 C 0.76995(17) 0.0822(3) 1.09149(17) 0.0961(12) Uani 1 1 d . . . . .
H67A H 0.744366 0.082259 1.106223 0.115 Uiso 1 1 calc R U . . .
H67B H 0.803065 0.098769 1.124832 0.115 Uiso 1 1 calc R U . . .
C68 C 0.7567(3) 0.1438(3) 1.04598(18) 0.162(3) Uani 1 1 d . . . . .
H68A H 0.724530 0.173412 1.038672 0.194 Uiso 1 1 calc R U . . .
H68B H 0.783072 0.191325 1.058019 0.194 Uiso 1 1 calc R U . . .

loop_
_atom_site_aniso_label
_atom_site_aniso_U_11
_atom_site_aniso_U_22
_atom_site_aniso_U_33
_atom_site_aniso_U_23
_atom_site_aniso_U_13
_atom_site_aniso_U_12
Si1 0.0295(3) 0.0194(2) 0.0327(3) -0.00014(18) 0.0176(2) 0.00149(18)
O11 0.0312(6) 0.0220(6) 0.0369(7) -0.0007(5) 0.0188(6) 0.0024(5)
O2 0.0311(6) 0.0217(6) 0.0368(7) -0.0005(5) 0.0185(6) 0.0005(5)
O6 0.0335(6) 0.0211(6) 0.0340(6) -0.0006(5) 0.0185(5) 0.0004(5)
O7 0.0336(7) 0.0224(6) 0.0355(7) 0.0014(5) 0.0194(6) 0.0031(5)
O64 0.0874(13) 0.0538(11) 0.0566(11) 0.0011(9) 0.0276(10) -0.0037(10)
C16 0.0329(9) 0.0177(8) 0.0357(9) 0.0004(7) 0.0177(8) 0.0042(7)
C10 0.0280(9) 0.0268(9) 0.0292(9) -0.0011(7) 0.0118(7) 0.0037(7)
C22 0.0316(9) 0.0236(8) 0.0360(9) -0.0005(7) 0.0200(8) 0.0053(7)
C52 0.0312(9) 0.0260(9) 0.0399(10) 0.0079(8) 0.0182(8) 0.0040(7)
C8 0.0325(9) 0.0232(9) 0.0307(9) 0.0007(7) 0.0131(7) 0.0037(7)
C15 0.0275(9) 0.0253(9) 0.0348(9) -0.0006(7) 0.0182(7) 0.0012(7)
C14 0.0259(8) 0.0249(9) 0.0353(9) -0.0004(7) 0.0172(7) 0.0016(7)
C5 0.0360(10) 0.0212(8) 0.0304(9) 0.0019(7) 0.0141(8) 0.0016(7)
C9 0.0325(9) 0.0237(9) 0.0383(10) 0.0029(7) 0.0177(8) 0.0060(7)
C46 0.0312(9) 0.0273(9) 0.0322(9) -0.0023(7) 0.0155(8) 0.0017(7)
C4 0.0344(10) 0.0240(9) 0.0375(10) -0.0006(7) 0.0160(8) -0.0028(7)
C13 0.0258(8) 0.0241(9) 0.0355(9) -0.0001(7) 0.0168(7) 0.0006(7)
C34 0.0374(10) 0.0226(9) 0.0323(9) 0.0036(7) 0.0152(8) 0.0055(7)
C3 0.0309(9) 0.0216(8) 0.0336(9) 0.0056(7) 0.0139(8) 0.0019(7)
C12 0.0274(9) 0.0225(8) 0.0353(9) 0.0016(7) 0.0174(7) 0.0016(7)
C28 0.0340(9) 0.0227(9) 0.0308(9) -0.0019(7) 0.0155(8) -0.0004(7)
C27 0.0335(10) 0.0291(9) 0.0394(10) 0.0025(8) 0.0199(8) 0.0013(8)
C57 0.0324(10) 0.0362(10) 0.0406(11) 0.0039(8) 0.0183(8) 0.0034(8)
C58 0.0507(12) 0.0254(9) 0.0318(9) 0.0000(8) 0.0204(9) 0.0017(8)
C40 0.0373(10) 0.0254(9) 0.0337(10) 0.0032(7) 0.0160(8) 0.0026(8)
C17 0.0394(11) 0.0296(10) 0.0403(11) 0.0023(8) 0.0181(9) -0.0037(8)
C26 0.0415(11) 0.0341(10) 0.0452(11) 0.0072(9) 0.0242(9) 0.0020(8)
C21 0.0345(10) 0.0365(11) 0.0418(11) 0.0086(8) 0.0200(9) 0.0051(8)
C51 0.0350(10) 0.0350(10) 0.0488(12) 0.0099(9) 0.0209(9) 0.0069(8)
C53 0.0354(10) 0.0308(10) 0.0546(12) 0.0004(9) 0.0226(9) -0.0012(8)
C25 0.0469(12) 0.0410(11) 0.0368(10) 0.0091(9) 0.0207(9) 0.0064(9)
C41 0.0473(12) 0.0278(10) 0.0508(12) 0.0051(9) 0.0277(10) 0.0055(9)
C23 0.0355(10) 0.0339(10) 0.0397(10) -0.0002(8) 0.0202(8) -0.0018(8)
C33 0.0420(11) 0.0317(10) 0.0569(13) 0.0082(9) 0.0286(10) 0.0077(9)
C45 0.0381(11) 0.0306(10) 0.0446(11) 0.0085(8) 0.0187(9) 0.0033(8)
C19 0.0652(14) 0.0310(10) 0.0341(10) 0.0002(8) 0.0200(10) 0.0061(10)
C44 0.0413(11) 0.0353(11) 0.0539(13) 0.0109(9) 0.0208(10) -0.0014(9)
C24 0.0361(11) 0.0470(12) 0.0379(11) 0.0006(9) 0.0135(9) -0.0002(9)
C56 0.0416(12) 0.0461(12) 0.0519(13) 0.0013(10) 0.0284(10) 0.0053(9)
C20 0.0563(13) 0.0413(12) 0.0471(12) 0.0119(10) 0.0341(11) 0.0120(10)
C50 0.0424(11) 0.0442(12) 0.0468(12) 0.0101(10) 0.0247(10) 0.0011(9)
C63 0.0492(12) 0.0430(12) 0.0414(11) -0.0095(9) 0.0224(10) 0.0010(10)
C43 0.0587(14) 0.0277(10) 0.0556(13) 0.0092(9) 0.0270(11) -0.0018(9)
C54 0.0350(11) 0.0409(12) 0.0730(16) -0.0023(11) 0.0266(11) -0.0060(9)
C18 0.0476(12) 0.0338(11) 0.0385(11) -0.0013(9) 0.0092(9) -0.0075(9)
C55 0.0397(11) 0.0463(13) 0.0709(15) 0.0050(11) 0.0349(11) 0.0033(10)
C47 0.0458(12) 0.0398(12) 0.0711(15) 0.0192(11) 0.0369(12) 0.0143(10)
C49 0.0458(12) 0.0399(12) 0.0626(14) 0.0006(10) 0.0374(11) 0.0005(9)
C32 0.0579(14) 0.0353(11) 0.0594(14) 0.0107(10) 0.0312(12) 0.0177(10)
C31 0.0746(16) 0.0217(10) 0.0551(14) 0.0066(9) 0.0298(12) 0.0064(10)
C59 0.0888(18) 0.0355(12) 0.0584(14) -0.0148(10) 0.0501(14) -0.0205(12)
O69 0.039(2) 0.0246(18) 0.0358(19) 0.000 0.0204(16) 0.000
C42 0.0604(14) 0.0262(10) 0.0640(15) 0.0094(10) 0.0341(12) 0.0089(9)
C35 0.0626(15) 0.0503(14) 0.0575(14) -0.0140(11) 0.0388(12) -0.0018(11)
C29 0.0438(12) 0.0323(11) 0.098(2) 0.0105(12) 0.0375(13) 0.0004(9)
C37 0.109(2) 0.0318(12) 0.0384(12) -0.0034(10) 0.0304(14) 0.0109(13)
C48 0.0536(14) 0.0464(14) 0.103(2) 0.0207(14) 0.0539(15) 0.0191(11)
C39 0.0578(15) 0.0515(14) 0.0738(17) -0.0245(13) 0.0327(13) -0.0164(12)
C62 0.0711(17) 0.0614(16) 0.0553(14) -0.0159(12) 0.0369(13) 0.0083(13)
C70 0.109(2) 0.0309(12) 0.0573(15) 0.0031(11) 0.0156(15) 0.0023(14)
C30 0.0695(17) 0.0319(12) 0.112(2) 0.0114(13) 0.0495(17) -0.0093(12)
C61 0.129(3) 0.0407(13) 0.0628(16) -0.0085(12) 0.0647(18) 0.0101(15)
C38 0.085(2) 0.0432(14) 0.0657(17) -0.0184(13) 0.0237(15) -0.0175(14)
C60 0.141(3) 0.0332(12) 0.0709(18) -0.0200(12) 0.072(2) -0.0257(15)
C36 0.106(2) 0.0646(18) 0.0700(18) -0.0195(15) 0.0590(18) 0.0047(17)
C71 0.096(2) 0.0564(16) 0.0740(19) 0.0001(14) 0.0505(18) -0.0035(15)
C65 0.102(2) 0.0468(15) 0.122(3) -0.0253(17) 0.082(2) -0.0126(15)
C66 0.0598(18) 0.076(2) 0.110(3) 0.036(2) 0.0351(18) 0.0067(15)
C67 0.124(3) 0.106(3) 0.085(2) -0.015(2) 0.071(2) -0.039(2)
C68 0.273(7) 0.087(3) 0.065(2) -0.014(2) 0.025(3) 0.088(4)

loop_
_atom_type_symbol
_atom_type_description
_atom_type_scat_dispersion_real
_atom_type_scat_dispersion_imag
_atom_type_scat_source
C C 0.0181 0.0091 'International Tables Vol C Tables 4.2.6.8 and 6.1.1.4'
H H 0.0000 0.0000 'International Tables Vol C Tables 4.2.6.8 and 6.1.1.4'
O O 0.0492 0.0322 'International Tables Vol C Tables 4.2.6.8 and 6.1.1.4'
Si Si 0.2541 0.3302 'International Tables Vol C Tables 4.2.6.8 and 6.1.1.4'

loop_
_geom_angle_atom_site_label_1
_geom_angle_atom_site_label_2
_geom_angle_atom_site_label_3
_geom_angle
_geom_angle_site_symmetry_1
_geom_angle_site_symmetry_3
_geom_angle_publ_flag
O11 Si1 O2 173.52(6) . . ?
O11 Si1 O6 85.90(6) . . ?
O11 Si1 O7 89.58(6) . . ?
O11 Si1 C15 95.00(7) . . ?
O11 Si1 C12 91.47(7) . . ?
O2 Si1 O6 88.75(6) . . ?
O2 Si1 O7 86.38(6) . . ?
O2 Si1 C15 90.29(7) . . ?
O2 Si1 C12 92.45(7) . . ?
O6 Si1 O7 85.96(6) . . ?
O6 Si1 C15 178.76(7) . . ?
O6 Si1 C12 92.76(7) . . ?
O7 Si1 C15 93.20(7) . . ?
O7 Si1 C12 178.29(8) . . ?
C12 Si1 C15 88.06(8) . . ?
C10 O11 Si1 126.75(12) . . ?
C3 O2 Si1 128.76(12) . . ?
C5 O6 Si1 126.74(12) . . ?
C8 O7 Si1 127.37(12) . . ?
C68 O64 C65 108.2(3) . . ?
C17 C16 C12 120.46(16) . . ?
C21 C16 C12 122.27(17) . . ?
C21 C16 C17 117.26(18) . . ?
O11 C10 C9 122.90(16) . . ?
O11 C10 C46 115.02(16) . . ?
C9 C10 C46 122.06(16) . . ?
C27 C22 C15 120.77(17) . . ?
C23 C22 C15 122.11(17) . . ?
C23 C22 C27 117.08(17) . . ?
C57 C52 C3 118.78(17) . . ?
C57 C52 C53 119.15(18) . . ?
C53 C52 C3 122.02(18) . . ?
O7 C8 C9 121.95(16) . . ?
O7 C8 C40 114.93(16) . . ?
C9 C8 C40 123.09(16) . . ?
C22 C15 Si1 126.06(13) . . ?
C14 C15 Si1 110.13(14) . . ?
C14 C15 C22 123.81(17) . . ?
C15 C14 C13 115.71(16) . . ?
C15 C14 C34 124.89(17) . . ?
C34 C14 C13 119.27(15) . . ?
O6 C5 C4 122.41(16) . . ?
O6 C5 C58 114.20(16) . . ?
C4 C5 C58 123.37(17) . . ?
C10 C9 H9 119.1 . . ?
C8 C9 C10 121.80(17) . . ?
C8 C9 H9 119.1 . . ?
C51 C46 C10 119.37(16) . . ?
C47 C46 C10 121.99(18) . . ?
C47 C46 C51 118.61(18) . . ?
C5 C4 H4 119.5 . . ?
C5 C4 C3 120.99(17) . . ?
C3 C4 H4 119.5 . . ?
C12 C13 C14 115.66(16) . . ?
C12 C13 C28 124.20(16) . . ?
C28 C13 C14 119.90(15) . . ?
C35 C34 C14 120.67(18) . . ?
C35 C34 C39 117.6(2) . . ?
C39 C34 C14 121.63(19) . . ?
O2 C3 C52 114.36(16) . . ?
O2 C3 C4 122.52(17) . . ?
C4 C3 C52 123.12(17) . . ?
C16 C12 Si1 126.10(13) . . ?
C13 C12 Si1 110.44(13) . . ?
C13 C12 C16 123.35(16) . . ?
C33 C28 C13 120.17(17) . . ?
C29 C28 C13 122.40(17) . . ?
C29 C28 C33 117.42(18) . . ?
C22 C27 H27 119.3 . . ?
C26 C27 C22 121.45(19) . . ?
C26 C27 H27 119.3 . . ?
C52 C57 H57 119.8 . . ?
C56 C57 C52 120.4(2) . . ?
C56 C57 H57 119.8 . . ?
C63 C58 C5 118.74(18) . . ?
C59 C58 C5 122.39(19) . . ?
C59 C58 C63 118.72(19) . . ?
C41 C40 C8 121.71(18) . . ?
C45 C40 C8 119.32(17) . . ?
C45 C40 C41 118.96(18) . . ?
C16 C17 H17 119.3 . . ?
C18 C17 C16 121.44(19) . . ?
C18 C17 H17 119.3 . . ?
C27 C26 H26 119.7 . . ?
C25 C26 C27 120.54(19) . . ?
C25 C26 H26 119.7 . . ?
C16 C21 H21 119.5 . . ?
C20 C21 C16 121.04(19) . . ?
C20 C21 H21 119.5 . . ?
C46 C51 H51 119.6 . . ?
C50 C51 C46 120.72(19) . . ?
C50 C51 H51 119.6 . . ?
C52 C53 H53 120.1 . . ?
C54 C53 C52 119.8(2) . . ?
C54 C53 H53 120.1 . . ?
C26 C25 H25 120.5 . . ?
C26 C25 C24 118.94(19) . . ?
C24 C25 H25 120.5 . . ?
C40 C41 H41 120.0 . . ?
C42 C41 C40 120.0(2) . . ?
C42 C41 H41 120.0 . . ?
C22 C23 H23 119.4 . . ?
C24 C23 C22 121.22(18) . . ?
C24 C23 H23 119.4 . . ?
C28 C33 H33 119.3 . . ?
C28 C33 C32 121.4(2) . . ?
C32 C33 H33 119.3 . . ?
C40 C45 H45 119.6 . . ?
C44 C45 C40 120.88(19) . . ?
C44 C45 H45 119.6 . . ?
C20 C19 H19 120.5 . . ?
C20 C19 C18 118.9(2) . . ?
C18 C19 H19 120.5 . . ?
C45 C44 H44 120.2 . . ?
C43 C44 C45 119.6(2) . . ?
C43 C44 H44 120.2 . . ?
C25 C24 C23 120.74(19) . . ?
C25 C24 H24 119.6 . . ?
C23 C24 H24 119.6 . . ?
C57 C56 H56 119.9 . . ?
C57 C56 C55 120.1(2) . . ?
C55 C56 H56 119.9 . . ?
C21 C20 H20 119.6 . . ?
C19 C20 C21 120.8(2) . . ?
C19 C20 H20 119.6 . . ?
C51 C50 H50 119.8 . . ?
C49 C50 C51 120.3(2) . . ?
C49 C50 H50 119.8 . . ?
C58 C63 H63 119.8 . . ?
C62 C63 C58 120.5(2) . . ?
C62 C63 H63 119.8 . . ?
C44 C43 H43 119.9 . . ?
C42 C43 C44 120.1(2) . . ?
C42 C43 H43 119.9 . . ?
C53 C54 H54 119.6 . . ?
C53 C54 C55 120.9(2) . . ?
C55 C54 H54 119.6 . . ?
C17 C18 C19 120.5(2) . . ?
C17 C18 H18 119.7 . . ?
C19 C18 H18 119.7 . . ?
C56 C55 H55 120.1 . . ?
C54 C55 C56 119.7(2) . . ?
C54 C55 H55 120.1 . . ?
C46 C47 H47 120.0 . . ?
C48 C47 C46 120.0(2) . . ?
C48 C47 H47 120.0 . . ?
C50 C49 H49 120.5 . . ?
C50 C49 C48 119.0(2) . . ?
C48 C49 H49 120.5 . . ?
C33 C32 H32 119.8 . . ?
C31 C32 C33 120.3(2) . . ?
C31 C32 H32 119.8 . . ?
C32 C31 H31 120.3 . . ?
C32 C31 C30 119.4(2) . . ?
C30 C31 H31 120.3 . . ?
C58 C59 H59 120.0 . . ?
C58 C59 C60 120.0(2) . . ?
C60 C59 H59 120.0 . . ?
C71 O69 C71 103.6(3) 2_655 . ?
C41 C42 H42 119.8 . . ?
C43 C42 C41 120.5(2) . . ?
C43 C42 H42 119.8 . . ?
C34 C35 H35 119.4 . . ?
C34 C35 C36 121.2(3) . . ?
C36 C35 H35 119.4 . . ?
C28 C29 H29 119.5 . . ?
C28 C29 C30 120.9(2) . . ?
C30 C29 H29 119.5 . . ?
C38 C37 H37 120.5 . . ?
C36 C37 H37 120.5 . . ?
C36 C37 C38 118.9(2) . . ?
C47 C48 H48 119.3 . . ?
C49 C48 C47 121.3(2) . . ?
C49 C48 H48 119.3 . . ?
C34 C39 H39 119.5 . . ?
C34 C39 C38 121.0(3) . . ?
C38 C39 H39 119.5 . . ?
C63 C62 H62 120.0 . . ?
C61 C62 C63 120.1(3) . . ?
C61 C62 H62 120.0 . . ?
C70 C70 H70A 110.4 2_655 . ?
C70 C70 H70B 110.4 2_655 . ?
C70 C70 C71 106.7(2) 2_655 . ?
H70A C70 H70B 108.6 . . ?
C71 C70 H70A 110.4 . . ?
C71 C70 H70B 110.4 . . ?
C31 C30 C29 120.6(2) . . ?
C31 C30 H30 119.7 . . ?
C29 C30 H30 119.7 . . ?
C62 C61 H61 120.0 . . ?
C60 C61 C62 120.0(2) . . ?
C60 C61 H61 120.0 . . ?
C37 C38 C39 120.3(3) . . ?
C37 C38 H38 119.8 . . ?
C39 C38 H38 119.8 . . ?
C59 C60 H60 119.6 . . ?
C61 C60 C59 120.7(2) . . ?
C61 C60 H60 119.6 . . ?
C35 C36 H36 119.6 . . ?
C37 C36 C35 120.7(3) . . ?
C37 C36 H36 119.6 . . ?
O69 C71 H71A 110.7 . . ?
O69 C71 H71B 110.7 . . ?
C70 C71 O69 105.2(2) . . ?
C70 C71 H71A 110.7 . . ?
C70 C71 H71B 110.7 . . ?
H71A C71 H71B 108.8 . . ?
O64 C65 H65A 110.5 . . ?
O64 C65 H65B 110.5 . . ?
O64 C65 C66 106.1(2) . . ?
H65A C65 H65B 108.7 . . ?
C66 C65 H65A 110.5 . . ?
C66 C65 H65B 110.5 . . ?
C65 C66 H66A 111.1 . . ?
C65 C66 H66B 111.1 . . ?
H66A C66 H66B 109.0 . . ?
C67 C66 C65 103.5(3) . . ?
C67 C66 H66A 111.1 . . ?
C67 C66 H66B 111.1 . . ?
C66 C67 H67A 110.0 . . ?
C66 C67 H67B 110.0 . . ?
H67A C67 H67B 108.4 . . ?
C68 C67 C66 108.6(3) . . ?
C68 C67 H67A 110.0 . . ?
C68 C67 H67B 110.0 . . ?
O64 C68 C67 112.3(3) . . ?
O64 C68 H68A 109.2 . . ?
O64 C68 H68B 109.2 . . ?
C67 C68 H68A 109.2 . . ?
C67 C68 H68B 109.2 . . ?
H68A C68 H68B 107.9 . . ?

loop_
_geom_bond_atom_site_label_1
_geom_bond_atom_site_label_2
_geom_bond_distance
_geom_bond_site_symmetry_2
_geom_bond_publ_flag
Si1 O11 1.8230(13) . ?
Si1 O2 1.8329(13) . ?
Si1 O6 1.8366(13) . ?
Si1 O7 1.8376(13) . ?
Si1 C15 1.9293(19) . ?
Si1 C12 1.9178(18) . ?
O11 C10 1.295(2) . ?
O2 C3 1.293(2) . ?
O6 C5 1.294(2) . ?
O7 C8 1.296(2) . ?
O64 C65 1.426(4) . ?
O64 C68 1.371(4) . ?
C16 C12 1.476(3) . ?
C16 C17 1.397(3) . ?
C16 C21 1.396(3) . ?
C10 C9 1.393(3) . ?
C10 C46 1.477(3) . ?
C22 C15 1.479(3) . ?
C22 C27 1.400(3) . ?
C22 C23 1.395(3) . ?
C52 C3 1.483(3) . ?
C52 C57 1.399(3) . ?
C52 C53 1.399(3) . ?
C8 C9 1.386(3) . ?
C8 C40 1.478(3) . ?
C15 C14 1.346(3) . ?
C14 C13 1.506(3) . ?
C14 C34 1.491(3) . ?
C5 C4 1.388(3) . ?
C5 C58 1.484(3) . ?
C9 H9 0.9500 . ?
C46 C51 1.387(3) . ?
C46 C47 1.386(3) . ?
C4 H4 0.9500 . ?
C4 C3 1.397(3) . ?
C13 C12 1.348(3) . ?
C13 C28 1.490(2) . ?
C34 C35 1.370(3) . ?
C34 C39 1.384(3) . ?
C28 C33 1.383(3) . ?
C28 C29 1.381(3) . ?
C27 H27 0.9500 . ?
C27 C26 1.383(3) . ?
C57 H57 0.9500 . ?
C57 C56 1.383(3) . ?
C58 C63 1.390(3) . ?
C58 C59 1.386(3) . ?
C40 C41 1.400(3) . ?
C40 C45 1.391(3) . ?
C17 H17 0.9500 . ?
C17 C18 1.381(3) . ?
C26 H26 0.9500 . ?
C26 C25 1.379(3) . ?
C21 H21 0.9500 . ?
C21 C20 1.387(3) . ?
C51 H51 0.9500 . ?
C51 C50 1.383(3) . ?
C53 H53 0.9500 . ?
C53 C54 1.382(3) . ?
C25 H25 0.9500 . ?
C25 C24 1.382(3) . ?
C41 H41 0.9500 . ?
C41 C42 1.385(3) . ?
C23 H23 0.9500 . ?
C23 C24 1.385(3) . ?
C33 H33 0.9500 . ?
C33 C32 1.386(3) . ?
C45 H45 0.9500 . ?
C45 C44 1.388(3) . ?
C19 H19 0.9500 . ?
C19 C20 1.378(3) . ?
C19 C18 1.383(3) . ?
C44 H44 0.9500 . ?
C44 C43 1.387(3) . ?
C24 H24 0.9500 . ?
C56 H56 0.9500 . ?
C56 C55 1.387(3) . ?
C20 H20 0.9500 . ?
C50 H50 0.9500 . ?
C50 C49 1.373(3) . ?
C63 H63 0.9500 . ?
C63 C62 1.384(3) . ?
C43 H43 0.9500 . ?
C43 C42 1.382(3) . ?
C54 H54 0.9500 . ?
C54 C55 1.383(4) . ?
C18 H18 0.9500 . ?
C55 H55 0.9500 . ?
C47 H47 0.9500 . ?
C47 C48 1.378(3) . ?
C49 H49 0.9500 . ?
C49 C48 1.375(3) . ?
C32 H32 0.9500 . ?
C32 C31 1.363(3) . ?
C31 H31 0.9500 . ?
C31 C30 1.366(4) . ?
C59 H59 0.9500 . ?
C59 C60 1.387(3) . ?
O69 C71 1.507(4) . ?
O69 C71 1.506(4) 2_655 ?
C42 H42 0.9500 . ?
C35 H35 0.9500 . ?
C35 C36 1.386(3) . ?
C29 H29 0.9500 . ?
C29 C30 1.390(3) . ?
C37 H37 0.9500 . ?
C37 C38 1.370(4) . ?
C37 C36 1.365(4) . ?
C48 H48 0.9500 . ?
C39 H39 0.9500 . ?
C39 C38 1.387(4) . ?
C62 H62 0.9500 . ?
C62 C61 1.374(4) . ?
C70 C70 1.349(5) 2_655 ?
C70 H70A 0.9900 . ?
C70 H70B 0.9900 . ?
C70 C71 1.468(4) . ?
C30 H30 0.9500 . ?
C61 H61 0.9500 . ?
C61 C60 1.364(4) . ?
C38 H38 0.9500 . ?
C60 H60 0.9500 . ?
C36 H36 0.9500 . ?
C71 H71A 0.9900 . ?
C71 H71B 0.9900 . ?
C65 H65A 0.9900 . ?
C65 H65B 0.9900 . ?
C65 C66 1.528(5) . ?
C66 H66A 0.9900 . ?
C66 H66B 0.9900 . ?
C66 C67 1.455(5) . ?
C67 H67A 0.9900 . ?
C67 H67B 0.9900 . ?
C67 C68 1.376(6) . ?
C68 H68A 0.9900 . ?
C68 H68B 0.9900 . ?

loop_
_geom_torsion_atom_site_label_1
_geom_torsion_atom_site_label_2
_geom_torsion_atom_site_label_3
_geom_torsion_atom_site_label_4
_geom_torsion
_geom_torsion_site_symmetry_1
_geom_torsion_site_symmetry_2
_geom_torsion_site_symmetry_3
_geom_torsion_site_symmetry_4
_geom_torsion_publ_flag
Si1 O11 C10 C9 21.2(2) . . . . ?
Si1 O11 C10 C46 -157.02(12) . . . . ?
Si1 O2 C3 C52 -168.27(12) . . . . ?
Si1 O2 C3 C4 11.8(3) . . . . ?
Si1 O6 C5 C4 -27.5(2) . . . . ?
Si1 O6 C5 C58 151.19(13) . . . . ?
Si1 O7 C8 C9 -20.6(3) . . . . ?
Si1 O7 C8 C40 157.93(13) . . . . ?
Si1 C15 C14 C13 0.79(19) . . . . ?
Si1 C15 C14 C34 -175.11(14) . . . . ?
O11 Si1 O6 C5 -141.89(14) . . . . ?
O11 Si1 O7 C8 31.50(15) . . . . ?
O11 C10 C9 C8 1.8(3) . . . . ?
O11 C10 C46 C51 24.2(2) . . . . ?
O11 C10 C46 C47 -157.9(2) . . . . ?
O2 Si1 O6 C5 34.44(14) . . . . ?
O2 Si1 O7 C8 -143.42(15) . . . . ?
O6 Si1 O11 C10 54.49(14) . . . . ?
O6 Si1 O2 C3 -26.81(15) . . . . ?
O6 Si1 O7 C8 -54.42(15) . . . . ?
O6 C5 C4 C3 0.4(3) . . . . ?
O6 C5 C58 C63 -0.1(3) . . . . ?
O6 C5 C58 C59 -175.7(2) . . . . ?
O7 Si1 O11 C10 -31.50(15) . . . . ?
O7 Si1 O2 C3 59.22(15) . . . . ?
O7 Si1 O6 C5 -52.02(14) . . . . ?
O7 C8 C9 C10 -2.0(3) . . . . ?
O7 C8 C40 C41 169.21(18) . . . . ?
O7 C8 C40 C45 -12.4(3) . . . . ?
O64 C65 C66 C67 -11.4(4) . . . . ?
C16 C17 C18 C19 -1.9(3) . . . . ?
C16 C21 C20 C19 -0.9(3) . . . . ?
C10 C46 C51 C50 177.94(19) . . . . ?
C10 C46 C47 C48 -178.7(2) . . . . ?
C22 C15 C14 C13 -178.98(15) . . . . ?
C22 C15 C14 C34 5.1(3) . . . . ?
C22 C27 C26 C25 1.7(3) . . . . ?
C22 C23 C24 C25 1.4(3) . . . . ?
C52 C57 C56 C55 1.1(3) . . . . ?
C52 C53 C54 C55 0.6(3) . . . . ?
C8 C40 C41 C42 178.4(2) . . . . ?
C8 C40 C45 C44 -178.19(19) . . . . ?
C15 Si1 O11 C10 -124.67(15) . . . . ?
C15 Si1 O2 C3 152.41(15) . . . . ?
C15 Si1 O7 C8 126.49(15) . . . . ?
C15 C22 C27 C26 -178.23(17) . . . . ?
C15 C22 C23 C24 176.67(18) . . . . ?
C15 C14 C13 C12 -0.7(2) . . . . ?
C15 C14 C13 C28 -175.20(16) . . . . ?
C15 C14 C34 C35 66.3(3) . . . . ?
C15 C14 C34 C39 -116.7(2) . . . . ?
C14 C13 C12 Si1 0.18(19) . . . . ?
C14 C13 C12 C16 -176.27(15) . . . . ?
C14 C13 C28 C33 84.1(2) . . . . ?
C14 C13 C28 C29 -96.8(2) . . . . ?
C14 C34 C35 C36 178.1(2) . . . . ?
C14 C34 C39 C38 178.3(2) . . . . ?
C5 C4 C3 O2 7.5(3) . . . . ?
C5 C4 C3 C52 -172.41(17) . . . . ?
C5 C58 C63 C62 -174.2(2) . . . . ?
C5 C58 C59 C60 174.3(2) . . . . ?
C9 C10 C46 C51 -154.00(19) . . . . ?
C9 C10 C46 C47 23.9(3) . . . . ?
C9 C8 C40 C41 -12.3(3) . . . . ?
C9 C8 C40 C45 166.13(19) . . . . ?
C46 C10 C9 C8 179.83(17) . . . . ?
C46 C51 C50 C49 0.9(3) . . . . ?
C46 C47 C48 C49 0.8(4) . . . . ?
C4 C5 C58 C63 178.54(19) . . . . ?
C4 C5 C58 C59 3.0(3) . . . . ?
C13 C14 C34 C35 -109.5(2) . . . . ?
C13 C14 C34 C39 67.6(3) . . . . ?
C13 C28 C33 C32 179.6(2) . . . . ?
C13 C28 C29 C30 179.9(3) . . . . ?
C34 C14 C13 C12 175.47(16) . . . . ?
C34 C14 C13 C28 0.9(2) . . . . ?
C34 C35 C36 C37 1.9(5) . . . . ?
C34 C39 C38 C37 5.3(5) . . . . ?
C3 C52 C57 C56 -177.82(18) . . . . ?
C3 C52 C53 C54 176.87(19) . . . . ?
C12 Si1 O11 C10 147.15(15) . . . . ?
C12 Si1 O2 C3 -119.53(15) . . . . ?
C12 Si1 O6 C5 126.83(15) . . . . ?
C12 C16 C17 C18 -179.49(18) . . . . ?
C12 C16 C21 C20 -179.07(18) . . . . ?
C12 C13 C28 C33 -89.9(2) . . . . ?
C12 C13 C28 C29 89.2(3) . . . . ?
C28 C13 C12 Si1 174.44(14) . . . . ?
C28 C13 C12 C16 -2.0(3) . . . . ?
C28 C33 C32 C31 0.6(4) . . . . ?
C28 C29 C30 C31 0.4(5) . . . . ?
C27 C22 C15 Si1 55.8(2) . . . . ?
C27 C22 C15 C14 -124.5(2) . . . . ?
C27 C22 C23 C24 -1.1(3) . . . . ?
C27 C26 C25 C24 -1.4(3) . . . . ?
C57 C52 C3 O2 12.1(2) . . . . ?
C57 C52 C3 C4 -167.95(18) . . . . ?
C57 C52 C53 C54 -0.3(3) . . . . ?
C57 C56 C55 C54 -0.9(4) . . . . ?
C58 C5 C4 C3 -178.08(17) . . . . ?
C58 C63 C62 C61 -0.5(4) . . . . ?
C58 C59 C60 C61 0.0(5) . . . . ?
C40 C8 C9 C10 179.57(17) . . . . ?
C40 C41 C42 C43 -0.5(4) . . . . ?
C40 C45 C44 C43 -0.1(3) . . . . ?
C17 C16 C12 Si1 -69.0(2) . . . . ?
C17 C16 C12 C13 106.9(2) . . . . ?
C17 C16 C21 C20 -0.3(3) . . . . ?
C26 C25 C24 C23 -0.1(3) . . . . ?
C21 C16 C12 Si1 109.71(18) . . . . ?
C21 C16 C12 C13 -74.4(2) . . . . ?
C21 C16 C17 C18 1.7(3) . . . . ?
C51 C46 C47 C48 -0.8(4) . . . . ?
C51 C50 C49 C48 -1.0(4) . . . . ?
C53 C52 C3 O2 -165.09(17) . . . . ?
C53 C52 C3 C4 14.9(3) . . . . ?
C53 C52 C57 C56 -0.5(3) . . . . ?
C53 C54 C55 C56 0.0(4) . . . . ?
C41 C40 C45 C44 0.3(3) . . . . ?
C23 C22 C15 Si1 -121.95(18) . . . . ?
C23 C22 C15 C14 57.8(3) . . . . ?
C23 C22 C27 C26 -0.4(3) . . . . ?
C33 C28 C29 C30 -1.0(4) . . . . ?
C33 C32 C31 C30 -1.2(4) . . . . ?
C45 C40 C41 C42 0.0(3) . . . . ?
C45 C44 C43 C42 -0.4(4) . . . . ?
C44 C43 C42 C41 0.7(4) . . . . ?
C20 C19 C18 C17 0.6(3) . . . . ?
C50 C49 C48 C47 0.2(4) . . . . ?
C63 C58 C59 C60 -1.3(4) . . . . ?
C63 C62 C61 C60 -0.7(4) . . . . ?
C18 C19 C20 C21 0.8(3) . . . . ?
C47 C46 C51 C50 0.0(3) . . . . ?
C32 C31 C30 C29 0.8(5) . . . . ?
C59 C58 C63 C62 1.6(3) . . . . ?
C35 C34 C39 C38 -4.5(4) . . . . ?
C29 C28 C33 C32 0.5(3) . . . . ?
C39 C34 C35 C36 1.0(4) . . . . ?
C62 C61 C60 C59 1.0(5) . . . . ?
C70 C70 C71 O69 -29.8(5) 2_655 . . . ?
C38 C37 C36 C35 -1.2(5) . . . . ?
C36 C37 C38 C39 -2.3(4) . . . . ?
C71 O69 C71 C70 10.39(17) 2_655 . . . ?
C65 O64 C68 C67 -6.7(6) . . . . ?
C65 C66 C67 C68 7.7(5) . . . . ?
C66 C67 C68 O64 -1.0(7) . . . . ?
C68 O64 C65 C66 11.2(4) . . . . ?
